data_4074057
loop_
_publ_author_name
'Wampler, Keith M.'
'Schrock, Richard R.'
'Hock, Adam S.'

_publ_section_title
;
 Synthesis of Molybdenum Imido Alkylidene Complexes That Contain Siloxides
;
_journal_issue 26
_journal_name_full Organometallics
_journal_page_first 6674
_journal_paper_doi 10.1021/om700864u
_journal_volume 26
_journal_year 2007
_chemical_formula_sum 'C44 H81 Mo N O2 Si2'
_chemical_formula_weight 808.22
_chemical_name_systematic
; 
 ? 
;
_space_group_IT_number 15
_symmetry_cell_setting monoclinic
_symmetry_space_group_name_Hall '-C 2yc'
_symmetry_space_group_name_H-M 'C 1 2/c 1'
_atom_sites_solution_hydrogens geom
_atom_sites_solution_primary direct
_atom_sites_solution_secondary difmap
_audit_creation_method SHELXL-97
_cell_angle_alpha 90.00
_cell_angle_beta 132.7510(10)
_cell_angle_gamma 90.00
_cell_formula_units_Z 8
_cell_length_a 30.5622(9)
_cell_length_b 18.2552(6)
_cell_length_c 22.2579(7)
_cell_measurement_reflns_used 9831
_cell_measurement_temperature 100(2)
_cell_measurement_theta_max 27.00
_cell_measurement_theta_min 2.23
_cell_volume 9118.7(5)
_computing_cell_refinement 'Bruker SMART'
_computing_data_collection 'Bruker SMART'
_computing_data_reduction 'Bruker SAINT'
_computing_molecular_graphics 'Bruker SHELXTL'
_computing_publication_material 'Bruker SHELXTL'
_computing_structure_refinement 'SHELXL-97 (Sheldrick, 1997)'
_computing_structure_solution 'SHELXS-97 (Sheldrick, 1990)'
_diffrn_ambient_temperature 100(2)
_diffrn_measured_fraction_theta_full 0.995
_diffrn_measured_fraction_theta_max 0.995
_diffrn_measurement_device_type 'CCD area detector'
_diffrn_measurement_method 'phi and omega scans'
_diffrn_radiation_monochromator graphite
_diffrn_radiation_source 'fine-focus sealed tube'
_diffrn_radiation_type MoK\a
_diffrn_radiation_wavelength 0.71073
_diffrn_reflns_av_R_equivalents 0.0973
_diffrn_reflns_av_sigmaI/netI 0.0590
_diffrn_reflns_limit_h_max 40
_diffrn_reflns_limit_h_min -40
_diffrn_reflns_limit_k_max 24
_diffrn_reflns_limit_k_min -24
_diffrn_reflns_limit_l_max 29
_diffrn_reflns_limit_l_min -29
_diffrn_reflns_number 94706
_diffrn_reflns_theta_full 28.46
_diffrn_reflns_theta_max 28.46
_diffrn_reflns_theta_min 1.44
_exptl_absorpt_coefficient_mu 0.374
_exptl_absorpt_correction_T_max 0.9600
_exptl_absorpt_correction_T_min 0.8961
_exptl_absorpt_correction_type Semi-empirical
_exptl_absorpt_process_details SADABS
_exptl_crystal_colour red
_exptl_crystal_density_diffrn 1.177
_exptl_crystal_density_meas ?
_exptl_crystal_density_method 'not measured'
_exptl_crystal_description block
_exptl_crystal_F_000 3504
_exptl_crystal_size_max 0.30
_exptl_crystal_size_mid 0.25
_exptl_crystal_size_min 0.11
_refine_diff_density_max 0.732
_refine_diff_density_min -0.306
_refine_diff_density_rms 0.079
_refine_ls_extinction_method none
_refine_ls_goodness_of_fit_ref 1.016
_refine_ls_hydrogen_treatment riding
_refine_ls_matrix_type full
_refine_ls_number_parameters 560
_refine_ls_number_reflns 11458
_refine_ls_number_restraints 100
_refine_ls_restrained_S_all 1.012
_refine_ls_R_factor_all 0.0690
_refine_ls_R_factor_gt 0.0425
_refine_ls_shift/su_max 0.012
_refine_ls_shift/su_mean 0.000
_refine_ls_structure_factor_coef Fsqd
_refine_ls_weighting_details 'calc w=1/[\s^2^(Fo^2^)+(0.0410P)^2^+8.7038P] where P=(Fo^2^+2Fc^2^)/3'
_refine_ls_weighting_scheme calc
_refine_ls_wR_factor_gt 0.0917
_refine_ls_wR_factor_ref 0.1044
_reflns_number_gt 8388
_reflns_number_total 11458
_reflns_threshold_expression >2sigma(I)
_cod_data_source_file om700864u-file004.cif
_cod_data_source_block 1b
_cod_depositor_comments
;
The following automatic conversions were performed:

'_symmetry_cell_setting' value 'Monoclinic' changed to 'monoclinic'
according to /home/saulius/struct/CIF-dictionaries/cif_core.dic
dictionary named 'cif_core.dic' version 2.4.1 from 2010-06-29.

Automatic conversion script
Id: cif_fix_values 1715 2011-07-08 13:25:40Z adriana 

The following automatic conversions were performed:

'_exptl_crystal_density_meas' value 'not measured' was changed to '?'
- the value is perceived as not measured.

Automatic conversion script
Id: cif_fix_values 3008 2015-01-20 13:52:24Z robertas 
;
_cod_original_sg_symbol_H-M C2/c
_cod_database_code 4074057

loop_
_symmetry_equiv_pos_as_xyz
'x, y, z'
'-x, y, -z+1/2'
'x+1/2, y+1/2, z'
'-x+1/2, y+1/2, -z+1/2'
'-x, -y, -z'
'x, -y, z-1/2'
'-x+1/2, -y+1/2, -z'
'x+1/2, -y+1/2, z-1/2'

loop_
_atom_site_label
_atom_site_type_symbol
_atom_site_fract_x
_atom_site_fract_y
_atom_site_fract_z
_atom_site_U_iso_or_equiv
_atom_site_adp_type
_atom_site_occupancy
_atom_site_symmetry_multiplicity
_atom_site_calc_flag
_atom_site_refinement_flags
_atom_site_disorder_assembly
_atom_site_disorder_group
Mo1 Mo 0.220384(8) 0.992556(10) 0.147210(12) 0.02033(6) Uani 1 1 d . . .
N1 N 0.19024(9) 1.07724(11) 0.10696(13) 0.0298(5) Uani 1 1 d . . .
O1 O 0.17641(7) 0.91453(9) 0.07226(10) 0.0290(4) Uani 1 1 d . . .
O2 O 0.30184(7) 0.98130(9) 0.20182(10) 0.0263(4) Uani 1 1 d . A .
Si1 Si 0.12811(3) 0.85320(4) 0.00442(4) 0.02221(14) Uani 1 1 d . . .
Si2 Si 0.36917(3) 0.99175(4) 0.23855(4) 0.02559(15) Uani 1 1 d D . .
C1 C 0.21630(11) 0.97922(15) 0.22726(15) 0.0295(5) Uani 1 1 d . . .
H2A H 0.2330 0.9323 0.2506 0.035 Uiso 1 1 calc R . .
C2 C 0.19836(11) 1.00980(14) 0.27062(15) 0.0298(5) Uani 1 1 d . . .
C3 C 0.25516(12) 1.02003(17) 0.36194(16) 0.0385(7) Uani 1 1 d . . .
H8A H 0.2746 0.9725 0.3859 0.058 Uiso 1 1 calc R . .
H8B H 0.2443 1.0407 0.3910 0.058 Uiso 1 1 calc R . .
H8C H 0.2826 1.0534 0.3668 0.058 Uiso 1 1 calc R . .
C4 C 0.16932(13) 1.08489(15) 0.23546(18) 0.0378(6) Uani 1 1 d . . .
H23A H 0.1331 1.0798 0.1775 0.057 Uiso 1 1 calc R . .
H23B H 0.1972 1.1179 0.2410 0.057 Uiso 1 1 calc R . .
H23C H 0.1591 1.1052 0.2653 0.057 Uiso 1 1 calc R . .
C5 C 0.15720(11) 0.95455(14) 0.26223(14) 0.0266(5) Uani 1 1 d . . .
C6 C 0.09761(12) 0.97009(15) 0.21962(16) 0.0338(6) Uani 1 1 d . . .
H17A H 0.0815 1.0167 0.1947 0.041 Uiso 1 1 calc R . .
C7 C 0.06155(12) 0.91698(17) 0.21354(18) 0.0405(7) Uani 1 1 d . . .
H15A H 0.0212 0.9282 0.1849 0.049 Uiso 1 1 calc R . .
C8 C 0.08347(13) 0.85016(18) 0.24791(18) 0.0429(7) Uani 1 1 d . . .
H20A H 0.0586 0.8144 0.2428 0.051 Uiso 1 1 calc R . .
C9 C 0.14193(13) 0.83448(18) 0.29014(18) 0.0461(8) Uani 1 1 d . . .
H28A H 0.1577 0.7877 0.3148 0.055 Uiso 1 1 calc R . .
C10 C 0.17781(12) 0.88585(16) 0.29697(17) 0.0387(7) Uani 1 1 d . . .
H25A H 0.2182 0.8738 0.3266 0.046 Uiso 1 1 calc R . .
C11 C 0.16414(11) 1.14586(13) 0.06268(15) 0.0274(5) Uani 1 1 d . . .
C12 C 0.19134(12) 1.21007(14) 0.12340(16) 0.0324(6) Uani 1 1 d . . .
H3A H 0.1833 1.2038 0.1593 0.039 Uiso 1 1 calc R . .
H3B H 0.2351 1.2110 0.1583 0.039 Uiso 1 1 calc R . .
C13 C 0.17745(12) 1.15661(15) 0.00817(17) 0.0352(6) Uani 1 1 d . . .
H16A H 0.1606 1.1153 -0.0308 0.042 Uiso 1 1 calc R . .
H16B H 0.2211 1.1574 0.0423 0.042 Uiso 1 1 calc R . .
C14 C 0.09669(11) 1.14451(14) 0.00921(16) 0.0307(6) Uani 1 1 d . . .
H5A H 0.0876 1.1374 0.0439 0.037 Uiso 1 1 calc R . .
H5B H 0.0791 1.1032 -0.0299 0.037 Uiso 1 1 calc R . .
C15 C 0.08293(12) 1.22630(16) -0.09252(16) 0.0367(6) Uani 1 1 d . . .
H13A H 0.0659 1.1847 -0.1312 0.044 Uiso 1 1 calc R . .
H13B H 0.0645 1.2721 -0.1246 0.044 Uiso 1 1 calc R . .
C16 C 0.15002(12) 1.22914(15) -0.03921(17) 0.0352(6) Uani 1 1 d . . .
H10A H 0.1589 1.2360 -0.0746 0.042 Uiso 1 1 calc R . .
C17 C 0.17686(13) 1.29183(16) 0.02137(17) 0.0389(7) Uani 1 1 d . . .
H21A H 0.1598 1.3388 -0.0086 0.047 Uiso 1 1 calc R . .
H21B H 0.2205 1.2933 0.0554 0.047 Uiso 1 1 calc R . .
C18 C 0.16412(12) 1.28232(15) 0.07607(17) 0.0352(6) Uani 1 1 d . . .
H19A H 0.1816 1.3242 0.1154 0.042 Uiso 1 1 calc R . .
C19 C 0.09697(12) 1.27990(15) 0.02310(17) 0.0361(6) Uani 1 1 d . . .
H18A H 0.0883 1.2735 0.0583 0.043 Uiso 1 1 calc R . .
H18B H 0.0790 1.3268 -0.0068 0.043 Uiso 1 1 calc R . .
C20 C 0.06969(11) 1.21699(15) -0.03773(17) 0.0334(6) Uani 1 1 d . . .
H11A H 0.0256 1.2163 -0.0724 0.040 Uiso 1 1 calc R . .
C21 C 0.11196(12) 0.87772(18) -0.09274(16) 0.0409(7) Uani 1 1 d . . .
C22 C 0.07125(14) 0.9454(2) -0.1346(2) 0.0604(10) Uani 1 1 d . . .
H30A H 0.0635 0.9570 -0.1841 0.091 Uiso 1 1 calc R . .
H30B H 0.0909 0.9872 -0.0970 0.091 Uiso 1 1 calc R . .
H30C H 0.0335 0.9351 -0.1493 0.091 Uiso 1 1 calc R . .
C23 C 0.08343(14) 0.8150(2) -0.15489(18) 0.0609(10) Uani 1 1 d . . .
H35A H 0.0762 0.8308 -0.2030 0.091 Uiso 1 1 calc R . .
H35B H 0.0455 0.8013 -0.1715 0.091 Uiso 1 1 calc R . .
H35C H 0.1103 0.7726 -0.1299 0.091 Uiso 1 1 calc R . .
C24 C 0.17025(14) 0.8997(2) -0.0701(2) 0.0608(10) Uani 1 1 d . . .
H36A H 0.1618 0.9122 -0.1199 0.091 Uiso 1 1 calc R . .
H36B H 0.1984 0.8587 -0.0424 0.091 Uiso 1 1 calc R . .
H36C H 0.1876 0.9423 -0.0335 0.091 Uiso 1 1 calc R . .
C25 C 0.16732(11) 0.76046(14) 0.04989(16) 0.0335(6) Uani 1 1 d . . .
C26 C 0.12370(13) 0.69599(15) 0.00488(19) 0.0457(8) Uani 1 1 d . . .
H34A H 0.1455 0.6499 0.0301 0.068 Uiso 1 1 calc R . .
H34B H 0.1041 0.6966 -0.0527 0.068 Uiso 1 1 calc R . .
H34C H 0.0936 0.7003 0.0085 0.068 Uiso 1 1 calc R . .
C27 C 0.21565(12) 0.74941(19) 0.04672(19) 0.0511(9) Uani 1 1 d . . .
H31A H 0.2348 0.7017 0.0704 0.077 Uiso 1 1 calc R . .
H31B H 0.2456 0.7883 0.0780 0.077 Uiso 1 1 calc R . .
H31C H 0.1974 0.7512 -0.0103 0.077 Uiso 1 1 calc R . .
C28 C 0.19985(13) 0.75714(17) 0.14078(17) 0.0447(7) Uani 1 1 d . . .
H22A H 0.2197 0.7096 0.1634 0.067 Uiso 1 1 calc R . .
H22B H 0.1710 0.7634 0.1466 0.067 Uiso 1 1 calc R . .
H22C H 0.2296 0.7963 0.1704 0.067 Uiso 1 1 calc R . .
C29 C 0.05938(10) 0.86134(13) -0.00932(15) 0.0251(5) Uani 1 1 d . . .
C30 C 0.00385(10) 0.82446(14) -0.08796(16) 0.0314(6) Uani 1 1 d . . .
H12A H -0.0298 0.8303 -0.0918 0.047 Uiso 1 1 calc R . .
H12B H 0.0118 0.7722 -0.0867 0.047 Uiso 1 1 calc R . .
H12C H -0.0058 0.8473 -0.1356 0.047 Uiso 1 1 calc R . .
C31 C 0.07016(13) 0.82788(17) 0.06303(17) 0.0392(7) Uani 1 1 d . . .
H26A H 0.0341 0.8331 0.0539 0.059 Uiso 1 1 calc R . .
H26B H 0.1033 0.8534 0.1135 0.059 Uiso 1 1 calc R . .
H26C H 0.0800 0.7758 0.0679 0.059 Uiso 1 1 calc R . .
C32 C 0.04460(12) 0.94231(15) -0.01117(19) 0.0387(7) Uani 1 1 d . . .
H14A H 0.0093 0.9455 -0.0182 0.058 Uiso 1 1 calc R . .
H14B H 0.0366 0.9671 -0.0568 0.058 Uiso 1 1 calc R . .
H14C H 0.0784 0.9659 0.0404 0.058 Uiso 1 1 calc R . .
C32A C 0.4143(2) 0.9056(3) 0.2988(4) 0.0363(12) Uani 0.627(3) 1 d P A 1
C33A C 0.4693(5) 0.8950(8) 0.3089(9) 0.049(3) Uani 0.627(3) 1 d P A 1
H51A H 0.4906 0.8504 0.3406 0.074 Uiso 0.627(3) 1 calc PR A 1
H51B H 0.4959 0.9373 0.3377 0.074 Uiso 0.627(3) 1 calc PR A 1
H51C H 0.4562 0.8905 0.2549 0.074 Uiso 0.627(3) 1 calc PR A 1
C34A C 0.3755(5) 0.8383(6) 0.2588(7) 0.0435(19) Uani 0.627(3) 1 d P A 1
H53A H 0.3992 0.7948 0.2905 0.065 Uiso 0.627(3) 1 calc PR A 1
H53B H 0.3594 0.8338 0.2030 0.065 Uiso 0.627(3) 1 calc PR A 1
H53C H 0.3426 0.8426 0.2569 0.065 Uiso 0.627(3) 1 calc PR A 1
C35A C 0.4367(2) 0.9093(3) 0.3855(3) 0.0514(14) Uani 0.627(3) 1 d PU A 1
H52A H 0.4597 0.8651 0.4162 0.077 Uiso 0.627(3) 1 calc PR A 1
H52B H 0.4024 0.9125 0.3808 0.077 Uiso 0.627(3) 1 calc PR A 1
H52C H 0.4620 0.9526 0.4142 0.077 Uiso 0.627(3) 1 calc PR A 1
C36A C 0.35723(18) 0.9991(2) 0.1389(3) 0.0289(9) Uani 0.627(3) 1 d PU A 1
C37A C 0.3412(2) 0.9242(2) 0.0974(3) 0.0413(12) Uani 0.627(3) 1 d PU A 1
H54A H 0.3355 0.9289 0.0486 0.062 Uiso 0.627(3) 1 calc PR A 1
H54B H 0.3044 0.9063 0.0815 0.062 Uiso 0.627(3) 1 calc PR A 1
H54C H 0.3736 0.8895 0.1355 0.062 Uiso 0.627(3) 1 calc PR A 1
C38A C 0.4109(4) 1.0298(5) 0.1542(5) 0.0434(18) Uani 0.627(3) 1 d PU A 1
H57A H 0.4015 1.0315 0.1024 0.065 Uiso 0.627(3) 1 calc PR A 1
H57B H 0.4456 0.9982 0.1930 0.065 Uiso 0.627(3) 1 calc PR A 1
H57C H 0.4198 1.0793 0.1769 0.065 Uiso 0.627(3) 1 calc PR A 1
C39A C 0.3030(4) 1.0486(5) 0.0734(7) 0.0324(16) Uani 0.627(3) 1 d PU A 1
H56A H 0.2978 1.0512 0.0249 0.049 Uiso 0.627(3) 1 calc PR A 1
H56B H 0.3099 1.0979 0.0958 0.049 Uiso 0.627(3) 1 calc PR A 1
H56C H 0.2670 1.0279 0.0581 0.049 Uiso 0.627(3) 1 calc PR A 1
C40A C 0.40157(18) 1.0794(3) 0.2999(3) 0.0354(10) Uani 0.627(3) 1 d PU A 1
C41A C 0.3716(2) 1.1479(3) 0.2460(3) 0.0449(12) Uani 0.627(3) 1 d PU A 1
H60A H 0.3899 1.1918 0.2805 0.067 Uiso 0.627(3) 1 calc PR A 1
H60B H 0.3290 1.1471 0.2160 0.067 Uiso 0.627(3) 1 calc PR A 1
H60C H 0.3768 1.1487 0.2072 0.067 Uiso 0.627(3) 1 calc PR A 1
C42A C 0.4690(2) 1.0893(3) 0.3533(4) 0.0491(14) Uani 0.627(3) 1 d PU A 1
H59A H 0.4817 1.1360 0.3827 0.074 Uiso 0.627(3) 1 calc PR A 1
H59B H 0.4778 1.0893 0.3185 0.074 Uiso 0.627(3) 1 calc PR A 1
H59C H 0.4904 1.0490 0.3928 0.074 Uiso 0.627(3) 1 calc PR A 1
C43A C 0.3893(4) 1.0808(5) 0.3576(6) 0.0465(17) Uani 0.627(3) 1 d PU A 1
H61A H 0.4057 1.1258 0.3903 0.070 Uiso 0.627(3) 1 calc PR A 1
H61B H 0.4082 1.0382 0.3941 0.070 Uiso 0.627(3) 1 calc PR A 1
H61C H 0.3462 1.0792 0.3246 0.070 Uiso 0.627(3) 1 calc PR A 1
C32B C 0.3672(3) 1.0506(4) 0.1704(4) 0.0264(15) Uani 0.373(3) 1 d P A 2
C33B C 0.4245(6) 1.0472(9) 0.1871(8) 0.042(3) Uani 0.373(3) 1 d PU A 2
H51D H 0.4210 1.0796 0.1490 0.062 Uiso 0.373(3) 1 calc PR A 2
H51E H 0.4312 0.9968 0.1798 0.062 Uiso 0.373(3) 1 calc PR A 2
H51F H 0.4581 1.0630 0.2434 0.062 Uiso 0.373(3) 1 calc PR A 2
C34B C 0.3552(3) 1.1313(4) 0.1752(5) 0.0369(19) Uani 0.373(3) 1 d P A 2
H52D H 0.3545 1.1607 0.1377 0.055 Uiso 0.373(3) 1 calc PR A 2
H52E H 0.3868 1.1493 0.2312 0.055 Uiso 0.373(3) 1 calc PR A 2
H52F H 0.3167 1.1353 0.1597 0.055 Uiso 0.373(3) 1 calc PR A 2
C35B C 0.4074(4) 1.0382(6) 0.3437(5) 0.052(2) Uani 0.373(3) 1 d PDU A 2
C36B C 0.4140(5) 0.9839(7) 0.4030(5) 0.079(4) Uani 0.373(3) 1 d PU A 2
H54D H 0.4331 1.0088 0.4547 0.119 Uiso 0.373(3) 1 calc PR A 2
H54E H 0.4385 0.9422 0.4134 0.119 Uiso 0.373(3) 1 calc PR A 2
H54F H 0.3745 0.9663 0.3784 0.119 Uiso 0.373(3) 1 calc PR A 2
C37B C 0.3693(7) 1.1041(9) 0.3322(11) 0.069(4) Uani 0.373(3) 1 d PU A 2
H55A H 0.3894 1.1262 0.3855 0.103 Uiso 0.373(3) 1 calc PR A 2
H55B H 0.3299 1.0864 0.3076 0.103 Uiso 0.373(3) 1 calc PR A 2
H55C H 0.3649 1.1407 0.2962 0.103 Uiso 0.373(3) 1 calc PR A 2
C38B C 0.4709(5) 1.0667(7) 0.3866(6) 0.071(3) Uani 0.373(3) 1 d PU A 2
H56D H 0.4890 1.0897 0.4388 0.106 Uiso 0.373(3) 1 calc PR A 2
H56E H 0.4679 1.1028 0.3513 0.106 Uiso 0.373(3) 1 calc PR A 2
H56F H 0.4957 1.0255 0.3965 0.106 Uiso 0.373(3) 1 calc PR A 2
C39B C 0.3948(4) 0.8941(5) 0.2512(7) 0.046(2) Uani 0.373(3) 1 d PU A 2
C40B C 0.3705(10) 0.8401(13) 0.2770(14) 0.060(5) Uani 0.373(3) 1 d PU A 2
H58A H 0.3852 0.7906 0.2824 0.090 Uiso 0.373(3) 1 calc PR A 2
H58B H 0.3268 0.8402 0.2354 0.090 Uiso 0.373(3) 1 calc PR A 2
H58C H 0.3842 0.8557 0.3296 0.090 Uiso 0.373(3) 1 calc PR A 2
C41B C 0.3695(5) 0.8667(4) 0.1685(7) 0.071(3) Uani 0.373(3) 1 d PU A 2
H59D H 0.3825 0.8162 0.1738 0.106 Uiso 0.373(3) 1 calc PR A 2
H59E H 0.3838 0.8978 0.1489 0.106 Uiso 0.373(3) 1 calc PR A 2
H59F H 0.3259 0.8685 0.1294 0.106 Uiso 0.373(3) 1 calc PR A 2
C42B C 0.3158(7) 1.0274(8) 0.0835(10) 0.036(3) Uani 0.373(3) 1 d P A 2
H60D H 0.3142 1.0587 0.0462 0.054 Uiso 0.373(3) 1 calc PR A 2
H60E H 0.2785 1.0323 0.0714 0.054 Uiso 0.373(3) 1 calc PR A 2
H60F H 0.3211 0.9763 0.0763 0.054 Uiso 0.373(3) 1 calc PR A 2
C43B C 0.4650(11) 0.8869(17) 0.3183(19) 0.074(8) Uani 0.373(3) 1 d P A 2
H61D H 0.4762 0.8356 0.3221 0.111 Uiso 0.373(3) 1 calc PR A 2
H61E H 0.4797 0.9030 0.3713 0.111 Uiso 0.373(3) 1 calc PR A 2
H61F H 0.4824 0.9175 0.3029 0.111 Uiso 0.373(3) 1 calc PR A 2

loop_
_atom_site_aniso_label
_atom_site_aniso_U_11
_atom_site_aniso_U_22
_atom_site_aniso_U_33
_atom_site_aniso_U_23
_atom_site_aniso_U_13
_atom_site_aniso_U_12
Mo1 0.01789(9) 0.02622(11) 0.02152(10) -0.00204(8) 0.01521(8) -0.00033(8)
N1 0.0299(11) 0.0302(12) 0.0343(12) -0.0002(9) 0.0237(11) 0.0033(9)
O1 0.0206(8) 0.0361(10) 0.0295(9) -0.0087(8) 0.0167(8) -0.0029(7)
O2 0.0215(8) 0.0322(9) 0.0304(9) -0.0036(7) 0.0197(8) -0.0018(7)
Si1 0.0176(3) 0.0316(4) 0.0197(3) -0.0037(3) 0.0136(3) -0.0008(3)
Si2 0.0163(3) 0.0288(4) 0.0288(4) 0.0015(3) 0.0142(3) -0.0006(3)
C1 0.0257(12) 0.0390(14) 0.0295(13) -0.0021(11) 0.0211(12) -0.0021(10)
C2 0.0286(12) 0.0410(15) 0.0265(13) -0.0067(11) 0.0214(11) -0.0057(11)
C3 0.0318(14) 0.0577(18) 0.0298(14) -0.0120(13) 0.0224(13) -0.0120(13)
C4 0.0464(16) 0.0366(15) 0.0497(18) -0.0004(13) 0.0403(16) 0.0011(12)
C5 0.0261(12) 0.0391(15) 0.0196(12) -0.0033(10) 0.0175(11) -0.0036(10)
C6 0.0316(14) 0.0385(15) 0.0331(15) -0.0050(12) 0.0226(13) 0.0020(11)
C7 0.0258(14) 0.0582(19) 0.0421(17) -0.0125(14) 0.0249(14) -0.0062(13)
C8 0.0415(16) 0.058(2) 0.0388(17) -0.0040(14) 0.0311(15) -0.0114(14)
C9 0.0419(17) 0.056(2) 0.0401(17) 0.0138(14) 0.0277(15) -0.0010(14)
C10 0.0281(14) 0.0527(18) 0.0336(15) 0.0123(13) 0.0203(13) 0.0033(12)
C11 0.0255(12) 0.0294(13) 0.0323(14) -0.0008(10) 0.0217(12) 0.0012(10)
C12 0.0301(13) 0.0358(15) 0.0285(14) -0.0002(11) 0.0188(12) 0.0008(11)
C13 0.0331(14) 0.0435(16) 0.0380(16) -0.0016(12) 0.0277(13) 0.0029(12)
C14 0.0257(13) 0.0324(14) 0.0336(14) 0.0012(11) 0.0200(12) 0.0004(10)
C15 0.0340(14) 0.0443(16) 0.0305(15) 0.0033(12) 0.0214(13) 0.0001(12)
C16 0.0342(14) 0.0452(16) 0.0370(15) -0.0002(12) 0.0285(13) -0.0023(12)
C17 0.0364(15) 0.0412(16) 0.0384(16) 0.0043(13) 0.0252(14) -0.0029(12)
C18 0.0394(15) 0.0309(14) 0.0346(15) -0.0050(11) 0.0248(13) -0.0051(11)
C19 0.0389(15) 0.0376(15) 0.0393(16) 0.0068(12) 0.0296(14) 0.0100(12)
C20 0.0249(13) 0.0391(15) 0.0377(15) 0.0087(12) 0.0219(12) 0.0055(11)
C21 0.0256(13) 0.076(2) 0.0252(14) 0.0018(14) 0.0190(12) -0.0060(13)
C22 0.0354(17) 0.096(3) 0.0422(19) 0.0327(19) 0.0232(16) 0.0019(17)
C23 0.0369(17) 0.124(3) 0.0224(15) -0.0161(18) 0.0205(14) -0.0118(19)
C24 0.0387(17) 0.116(3) 0.0415(19) 0.0026(19) 0.0329(16) -0.0116(18)
C25 0.0261(13) 0.0352(14) 0.0319(14) -0.0060(11) 0.0168(12) 0.0052(11)
C26 0.0384(16) 0.0306(15) 0.0512(19) -0.0075(13) 0.0238(15) 0.0044(12)
C27 0.0292(15) 0.064(2) 0.0493(19) -0.0173(16) 0.0225(15) 0.0071(14)
C28 0.0383(16) 0.0449(18) 0.0308(16) 0.0061(13) 0.0155(14) 0.0094(13)
C29 0.0226(12) 0.0274(12) 0.0313(13) -0.0050(10) 0.0207(11) -0.0029(9)
C30 0.0218(12) 0.0349(14) 0.0381(15) -0.0053(11) 0.0206(12) -0.0027(10)
C31 0.0411(16) 0.0530(18) 0.0417(17) -0.0042(14) 0.0353(15) -0.0049(13)
C32 0.0293(14) 0.0345(15) 0.0559(19) -0.0084(13) 0.0303(14) -0.0010(11)
C32A 0.024(3) 0.041(3) 0.047(3) 0.019(3) 0.026(3) 0.008(2)
C33A 0.029(3) 0.053(5) 0.074(5) 0.049(4) 0.038(4) 0.030(4)
C34A 0.033(3) 0.034(3) 0.068(5) 0.019(3) 0.036(4) 0.009(2)
C35A 0.040(3) 0.061(3) 0.045(3) 0.020(3) 0.026(3) 0.000(2)
C36A 0.025(2) 0.035(2) 0.034(2) 0.0050(19) 0.0235(19) 0.0036(17)
C37A 0.049(3) 0.040(3) 0.048(3) 0.001(2) 0.038(3) 0.009(2)
C38A 0.032(4) 0.059(5) 0.052(5) 0.021(4) 0.034(4) 0.011(3)
C39A 0.027(3) 0.042(5) 0.027(3) 0.016(3) 0.018(3) 0.012(3)
C40A 0.025(2) 0.044(3) 0.034(2) -0.008(2) 0.019(2) -0.0066(18)
C41A 0.040(3) 0.037(3) 0.054(3) -0.005(2) 0.030(3) -0.003(2)
C42A 0.025(2) 0.056(3) 0.045(4) -0.003(3) 0.015(3) -0.016(2)
C43A 0.045(4) 0.060(5) 0.037(4) -0.016(3) 0.028(4) -0.012(3)
C32B 0.022(3) 0.034(4) 0.034(4) 0.007(3) 0.024(3) 0.002(3)
C33B 0.034(7) 0.064(8) 0.049(8) 0.017(6) 0.037(7) 0.009(5)
C34B 0.033(4) 0.029(4) 0.047(5) 0.008(3) 0.026(4) 0.001(3)
C35B 0.045(5) 0.093(7) 0.024(4) -0.025(4) 0.026(4) -0.040(5)
C36B 0.061(6) 0.140(9) 0.020(4) -0.003(5) 0.020(4) -0.048(6)
C37B 0.094(11) 0.078(9) 0.069(12) -0.047(7) 0.068(11) -0.053(6)
C38B 0.052(5) 0.103(9) 0.027(5) -0.017(5) 0.015(5) -0.052(6)
C39B 0.041(6) 0.032(5) 0.076(7) 0.020(5) 0.045(6) 0.011(4)
C40B 0.061(8) 0.042(7) 0.089(11) 0.029(7) 0.056(8) 0.003(6)
C41B 0.129(10) 0.023(4) 0.127(9) -0.001(5) 0.114(9) 0.006(5)
C42B 0.037(8) 0.038(8) 0.025(6) 0.020(6) 0.018(6) 0.001(5)
C43B 0.066(10) 0.060(9) 0.120(17) 0.041(10) 0.072(11) 0.007(7)

loop_
_atom_type_symbol
_atom_type_description
_atom_type_scat_dispersion_real
_atom_type_scat_dispersion_imag
_atom_type_scat_source
C C 0.0033 0.0016 'International Tables Vol C Tables 4.2.6.8 and 6.1.1.4'
H H 0.0000 0.0000 'International Tables Vol C Tables 4.2.6.8 and 6.1.1.4'
N N 0.0061 0.0033 'International Tables Vol C Tables 4.2.6.8 and 6.1.1.4'
O O 0.0106 0.0060 'International Tables Vol C Tables 4.2.6.8 and 6.1.1.4'
Si Si 0.0817 0.0704 'International Tables Vol C Tables 4.2.6.8 and 6.1.1.4'
Mo Mo -1.6832 0.6857 'International Tables Vol C Tables 4.2.6.8 and 6.1.1.4'

loop_
_geom_angle_atom_site_label_1
_geom_angle_atom_site_label_2
_geom_angle_atom_site_label_3
_geom_angle
N1 Mo1 C1 104.73(11)
N1 Mo1 O1 114.30(9)
C1 Mo1 O1 105.86(9)
N1 Mo1 O2 116.06(9)
C1 Mo1 O2 106.27(9)
O1 Mo1 O2 108.72(7)
C11 N1 Mo1 171.18(18)
Si1 O1 Mo1 169.66(10)
Si2 O2 Mo1 165.57(11)
O1 Si1 C29 107.39(9)
O1 Si1 C21 105.13(11)
C29 Si1 C21 112.84(11)
O1 Si1 C25 105.51(10)
C29 Si1 C25 112.20(12)
C21 Si1 C25 113.06(13)
O2 Si2 C32B 109.5(2)
O2 Si2 C39B 102.7(3)
C32B Si2 C39B 117.0(4)
O2 Si2 C40A 108.98(14)
C32B Si2 C40A 78.9(3)
C39B Si2 C40A 136.9(4)
O2 Si2 C32A 108.62(17)
C32B Si2 C32A 131.8(3)
C39B Si2 C32A 24.8(3)
C40A Si2 C32A 114.5(2)
O2 Si2 C35B 100.1(3)
C32B Si2 C35B 113.2(4)
C39B Si2 C35B 112.3(5)
C40A Si2 C35B 34.5(3)
C32A Si2 C35B 87.5(4)
O2 Si2 C36A 103.57(13)
C32B Si2 C36A 32.7(2)
C39B Si2 C36A 88.4(4)
C40A Si2 C36A 110.98(19)
C32A Si2 C36A 109.6(2)
C35B Si2 C36A 144.1(3)
C2 C1 Mo1 147.7(2)
C1 C2 C5 107.8(2)
C1 C2 C4 110.0(2)
C5 C2 C4 112.8(2)
C1 C2 C3 108.4(2)
C5 C2 C3 109.8(2)
C4 C2 C3 108.0(2)
C10 C5 C6 117.0(2)
C10 C5 C2 120.6(2)
C6 C5 C2 122.5(2)
C5 C6 C7 120.1(3)
C8 C7 C6 120.9(3)
C7 C8 C9 119.4(3)
C8 C9 C10 120.4(3)
C9 C10 C5 122.2(3)
N1 C11 C14 110.10(19)
N1 C11 C13 109.23(19)
C14 C11 C13 109.2(2)
N1 C11 C12 109.9(2)
C14 C11 C12 109.6(2)
C13 C11 C12 108.8(2)
C18 C12 C11 109.5(2)
C11 C13 C16 109.8(2)
C11 C14 C20 109.5(2)
C16 C15 C20 109.1(2)
C17 C16 C15 110.4(2)
C17 C16 C13 109.0(2)
C15 C16 C13 108.9(2)
C16 C17 C18 110.4(2)
C17 C18 C19 109.1(2)
C17 C18 C12 109.5(2)
C19 C18 C12 108.9(2)
C20 C19 C18 110.3(2)
C19 C20 C15 110.1(2)
C19 C20 C14 109.2(2)
C15 C20 C14 109.1(2)
C23 C21 C24 108.3(2)
C23 C21 C22 108.9(3)
C24 C21 C22 105.6(3)
C23 C21 Si1 113.4(2)
C24 C21 Si1 109.69(19)
C22 C21 Si1 110.7(2)
C26 C25 C28 109.2(2)
C26 C25 C27 107.8(2)
C28 C25 C27 105.8(2)
C26 C25 Si1 112.20(18)
C28 C25 Si1 110.13(18)
C27 C25 Si1 111.5(2)
C31 C29 C30 107.8(2)
C31 C29 C32 105.1(2)
C30 C29 C32 108.2(2)
C31 C29 Si1 111.79(17)
C30 C29 Si1 113.06(16)
C32 C29 Si1 110.47(16)
C34A C32A C33A 109.0(8)
C34A C32A C35A 106.0(5)
C33A C32A C35A 107.8(7)
C34A C32A Si2 110.6(5)
C33A C32A Si2 113.6(5)
C35A C32A Si2 109.6(4)
C37A C36A C38A 108.4(4)
C37A C36A C39A 104.6(5)
C38A C36A C39A 107.1(6)
C37A C36A Si2 110.7(3)
C38A C36A Si2 114.6(4)
C39A C36A Si2 110.9(5)
C41A C40A C42A 106.5(4)
C41A C40A C43A 106.3(4)
C42A C40A C43A 107.9(5)
C41A C40A Si2 112.6(3)
C42A C40A Si2 115.3(3)
C43A C40A Si2 107.9(5)
C42B C32B C33B 109.1(9)
C42B C32B C34B 105.5(7)
C33B C32B C34B 108.0(8)
C42B C32B Si2 108.6(8)
C33B C32B Si2 112.9(7)
C34B C32B Si2 112.4(5)
C36B C35B C38B 107.7(8)
C36B C35B C37B 106.5(10)
C38B C35B C37B 108.7(10)
C36B C35B Si2 111.6(7)
C38B C35B Si2 111.1(6)
C37B C35B Si2 111.2(8)
C41B C39B C40B 105.1(12)
C41B C39B C43B 111.5(15)
C40B C39B C43B 106.2(14)
C41B C39B Si2 108.2(7)
C40B C39B Si2 113.4(10)
C43B C39B Si2 112.3(13)

loop_
_geom_bond_atom_site_label_1
_geom_bond_atom_site_label_2
_geom_bond_distance
Mo1 N1 1.709(2)
Mo1 C1 1.885(2)
Mo1 O1 1.8906(16)
Mo1 O2 1.8997(15)
N1 C11 1.452(3)
O1 Si1 1.6390(17)
O2 Si2 1.6294(16)
Si1 C29 1.912(2)
Si1 C21 1.916(3)
Si1 C25 1.918(3)
Si2 C32B 1.826(6)
Si2 C39B 1.889(9)
Si2 C40A 1.890(4)
Si2 C32A 1.913(5)
Si2 C35B 1.963(7)
Si2 C36A 1.994(4)
C1 C2 1.504(3)
C2 C5 1.522(3)
C2 C4 1.528(4)
C2 C3 1.546(4)
C5 C10 1.381(4)
C5 C6 1.397(3)
C6 C7 1.404(4)
C7 C8 1.351(4)
C8 C9 1.370(4)
C9 C10 1.371(4)
C11 C14 1.528(3)
C11 C13 1.532(3)
C11 C12 1.538(3)
C12 C18 1.534(4)
C13 C16 1.539(4)
C14 C20 1.534(3)
C15 C16 1.520(4)
C15 C20 1.533(4)
C16 C17 1.516(4)
C17 C18 1.519(4)
C18 C19 1.523(4)
C19 C20 1.521(4)
C21 C23 1.533(4)
C21 C24 1.539(4)
C21 C22 1.539(4)
C25 C26 1.534(4)
C25 C28 1.534(4)
C25 C27 1.539(4)
C29 C31 1.534(4)
C29 C30 1.538(3)
C29 C32 1.538(3)
C32A C34A 1.508(13)
C32A C33A 1.549(13)
C32A C35A 1.550(8)
C36A C37A 1.533(6)
C36A C38A 1.537(9)
C36A C39A 1.552(7)
C40A C41A 1.533(7)
C40A C42A 1.538(6)
C40A C43A 1.564(11)
C32B C42B 1.505(19)
C32B C33B 1.523(15)
C32B C34B 1.539(10)
C35B C36B 1.551(13)
C35B C38B 1.560(12)
C35B C37B 1.568(19)
C39B C41B 1.517(15)
C39B C40B 1.561(18)
C39B C43B 1.58(3)
